data_2223566
loop_
_publ_author_name
'Krishnaiah, M.'
'Ravi Kumar, R.'
'Oo, Thanzaw'
'Kaung, Pho'

_publ_section_title
;
 4-(4-Chlorophenyl)-5-phenylisoxazole
;
_journal_coeditor_code SU2135
_journal_issue 10
_journal_name_full 'Acta Crystallographica Section E'
_journal_page_first o2324
_journal_paper_doi 10.1107/S1600536809034254
_journal_volume 65
_journal_year 2009
_chemical_formula_iupac 'C15 H10 Cl N O'
_chemical_formula_moiety 'C15 H10 Cl N O'
_chemical_formula_sum 'C15 H10 Cl N O'
_chemical_formula_weight 255.69
_chemical_name_common ' isoxazole'
_chemical_name_systematic
;
4-(4-Chlorophenyl)-5-phenylisoxazole
;
_space_group_IT_number 14
_symmetry_cell_setting monoclinic
_symmetry_space_group_name_Hall '-P 2ybc'
_symmetry_space_group_name_H-M 'P 1 21/c 1'
_atom_sites_solution_hydrogens geom
_atom_sites_solution_primary direct
_atom_sites_solution_secondary difmap
_audit_creation_method SHELXL-97
_cell_angle_alpha 90.00
_cell_angle_beta 106.171(3)
_cell_angle_gamma 90.00
_cell_formula_units_Z 4
_cell_length_a 6.554(2)
_cell_length_b 25.966(2)
_cell_length_c 7.4721(19)
_cell_measurement_reflns_used 2895
_cell_measurement_temperature 295(2)
_cell_measurement_theta_max 25.02
_cell_measurement_theta_min 2.35
_cell_volume 1221.3(5)
_computing_cell_refinement 'SAINT (Bruker 2007)'
_computing_data_collection 'SMART (Bruker 2007)'
_computing_data_reduction 'SAINT (Bruker 2007)'
_computing_molecular_graphics 'ORTEP-3 for Windows (Farrugia, 1997)'
_computing_publication_material
;
enCIFer (Allen <i>et al.</i>,  2004) and PARST (Nardelli, 1995)
;
_computing_structure_refinement 'SHELXL97 (Sheldrick, 2008)'
_computing_structure_solution 'SHELXS97 (Sheldrick, 2008)'
_diffrn_ambient_temperature 295(2)
_diffrn_measured_fraction_theta_full 0.992
_diffrn_measured_fraction_theta_max 0.992
_diffrn_measurement_device_type 'Bruker CCD'
_diffrn_measurement_method \w
_diffrn_radiation_monochromator graphite
_diffrn_radiation_source 'fine-focus sealed tube'
_diffrn_radiation_type MoK\a
_diffrn_radiation_wavelength 0.71069
_diffrn_reflns_av_R_equivalents 0.0498
_diffrn_reflns_av_sigmaI/netI 0.0317
_diffrn_reflns_limit_h_max 7
_diffrn_reflns_limit_h_min -1
_diffrn_reflns_limit_k_max 30
_diffrn_reflns_limit_k_min -1
_diffrn_reflns_limit_l_max 8
_diffrn_reflns_limit_l_min -8
_diffrn_reflns_number 2820
_diffrn_reflns_theta_full 25.02
_diffrn_reflns_theta_max 25.02
_diffrn_reflns_theta_min 2.94
_diffrn_standards_decay_% 0
_diffrn_standards_number 0
_exptl_absorpt_coefficient_mu 0.298
_exptl_absorpt_correction_T_max 0.952
_exptl_absorpt_correction_T_min 0.928
_exptl_absorpt_correction_type multi-scan
_exptl_absorpt_process_details '(SADABS; Bruker, 2001)'
_exptl_crystal_colour colourless
_exptl_crystal_density_diffrn 1.391
_exptl_crystal_density_meas 1.39
_exptl_crystal_density_method none
_exptl_crystal_description block
_exptl_crystal_F_000 528
_exptl_crystal_size_max 0.3
_exptl_crystal_size_mid 0.2
_exptl_crystal_size_min 0.2
_refine_diff_density_max 0.273
_refine_diff_density_min -0.397
_refine_ls_extinction_coef 0.024(6)
_refine_ls_extinction_expression Fc^*^=kFc[1+0.001xFc^2^\l^3^/sin(2\q)]^-1/4^
_refine_ls_extinction_method 'SHELXL97 (Sheldrick, 2008)'
_refine_ls_goodness_of_fit_ref 1.149
_refine_ls_hydrogen_treatment refall
_refine_ls_matrix_type full
_refine_ls_number_parameters 204
_refine_ls_number_reflns 2132
_refine_ls_number_restraints 0
_refine_ls_restrained_S_all 1.149
_refine_ls_R_factor_all 0.0677
_refine_ls_R_factor_gt 0.0625
_refine_ls_shift/su_max 0.013
_refine_ls_shift/su_mean 0.002
_refine_ls_structure_factor_coef Fsqd
_refine_ls_weighting_details 'calc w=1/[\s^2^(Fo^2^)+(0.1057P)^2^+0.4763P] where P=(Fo^2^+2Fc^2^)/3'
_refine_ls_weighting_scheme calc
_refine_ls_wR_factor_gt 0.1902
_refine_ls_wR_factor_ref 0.1965
_reflns_number_gt 1851
_reflns_number_total 2132
_reflns_threshold_expression I>2\s(I)
_cod_data_source_file su2135.cif
_cod_data_source_block I
_cod_original_cell_volume 1221.2(5)
_cod_original_sg_symbol_H-M 'P 21/c'
_cod_original_formula_sum 'C15 H10 Cl N O '
_cod_database_code 2223566
_cod_database_fobs_code 2223566

loop_
_symmetry_equiv_pos_as_xyz
'x, y, z'
'-x, y+1/2, -z+1/2'
'-x, -y, -z'
'x, -y-1/2, z-1/2'

loop_
_atom_site_type_symbol
_atom_site_label
_atom_site_fract_x
_atom_site_fract_y
_atom_site_fract_z
_atom_site_U_iso_or_equiv
_atom_site_adp_type
_atom_site_calc_flag
_atom_site_refinement_flags
_atom_site_occupancy
_atom_site_disorder_assembly
_atom_site_disorder_group
N N1 0.1131(4) 0.71167(11) 0.9809(4) 0.0706(8) Uani d . 1 . .
O O1 0.0578(3) 0.65915(8) 0.9619(3) 0.0655(6) Uani d . 1 . .
C C2 0.1585(4) 0.63669(11) 0.8469(4) 0.0539(7) Uani d . 1 . .
C C3 0.1165(5) 0.58171(11) 0.8114(4) 0.0592(7) Uani d . 1 . .
C C4 -0.0886(6) 0.56265(14) 0.7745(5) 0.0757(9) Uani d . 1 . .
C C5 -0.1270(7) 0.51065(16) 0.7433(7) 0.0921(12) Uani d . 1 . .
C C6 0.0349(8) 0.47763(15) 0.7496(6) 0.0913(12) Uani d . 1 . .
C C7 0.2396(7) 0.49578(15) 0.7837(6) 0.0865(11) Uani d . 1 . .
C C8 0.2801(6) 0.54770(13) 0.8143(5) 0.0710(9) Uani d . 1 . .
C C9 0.2800(4) 0.67225(11) 0.7910(4) 0.0524(7) Uani d . 1 . .
C C10 0.2441(5) 0.71820(12) 0.8794(4) 0.0632(8) Uani d . 1 . .
C C11 0.4076(4) 0.66740(10) 0.6569(4) 0.0506(6) Uani d . 1 . .
C C12 0.5940(4) 0.69549(11) 0.6830(4) 0.0560(7) Uani d . 1 . .
C C13 0.7069(4) 0.69393(11) 0.5508(4) 0.0587(7) Uani d . 1 . .
C C14 0.6323(5) 0.66396(11) 0.3947(5) 0.0596(8) Uani d . 1 . .
Cl Cl1 0.77032(15) 0.66286(4) 0.22763(14) 0.0817(4) Uani d . 1 . .
C C15 0.4495(5) 0.63545(13) 0.3666(5) 0.0641(8) Uani d . 1 . .
C C16 0.3369(5) 0.63760(11) 0.4988(4) 0.0586(7) Uani d . 1 . .
H H8 0.431(7) 0.5603(15) 0.846(5) 0.086(11) Uiso d . 1 . .
H H10 0.297(5) 0.7525(13) 0.865(5) 0.069(9) Uiso d . 1 . .
H H12 0.650(5) 0.7156(13) 0.801(5) 0.073(10) Uiso d . 1 . .
H H13 0.836(6) 0.7127(13) 0.568(5) 0.070(9) Uiso d . 1 . .
H H16 0.204(6) 0.6189(14) 0.476(5) 0.075(9) Uiso d . 1 . .
H H15 0.394(6) 0.6146(16) 0.256(6) 0.094(12) Uiso d . 1 . .
H H7 0.353(7) 0.4749(18) 0.780(6) 0.102(13) Uiso d . 1 . .
H H4 -0.208(6) 0.5869(15) 0.763(5) 0.085(11) Uiso d . 1 . .
H H6 0.014(7) 0.4435(19) 0.723(6) 0.102(13) Uiso d . 1 . .
H H5 -0.270(8) 0.4997(19) 0.722(7) 0.122(17) Uiso d . 1 . .

loop_
_atom_site_aniso_label
_atom_site_aniso_U_11
_atom_site_aniso_U_22
_atom_site_aniso_U_33
_atom_site_aniso_U_12
_atom_site_aniso_U_13
_atom_site_aniso_U_23
N1 0.0793(17) 0.0725(17) 0.0737(17) -0.0026(12) 0.0440(14) -0.0121(12)
O1 0.0685(13) 0.0744(13) 0.0670(13) -0.0023(10) 0.0411(10) -0.0038(10)
C2 0.0534(14) 0.0615(16) 0.0551(15) 0.0020(11) 0.0289(11) 0.0019(12)
C3 0.0649(16) 0.0626(16) 0.0607(17) -0.0020(12) 0.0351(13) 0.0094(12)
C4 0.0681(19) 0.074(2) 0.093(3) -0.0085(16) 0.0371(17) 0.0076(18)
C5 0.085(2) 0.081(2) 0.115(3) -0.022(2) 0.036(2) 0.007(2)
C6 0.119(3) 0.062(2) 0.097(3) -0.013(2) 0.038(2) 0.0002(19)
C7 0.100(3) 0.067(2) 0.102(3) 0.0114(19) 0.044(2) 0.0039(18)
C8 0.0680(19) 0.0662(19) 0.088(2) 0.0002(15) 0.0364(16) 0.0052(16)
C9 0.0507(14) 0.0587(15) 0.0550(16) -0.0009(11) 0.0267(11) 0.0006(11)
C10 0.0679(17) 0.0631(17) 0.0684(19) -0.0038(13) 0.0349(14) -0.0058(14)
C11 0.0521(14) 0.0517(14) 0.0565(16) 0.0007(10) 0.0291(12) 0.0026(11)
C12 0.0555(15) 0.0555(14) 0.0653(18) -0.0009(11) 0.0307(13) 0.0018(13)
C13 0.0517(15) 0.0607(16) 0.0726(19) 0.0001(12) 0.0322(13) 0.0093(14)
C14 0.0620(16) 0.0608(16) 0.069(2) 0.0128(12) 0.0403(14) 0.0125(13)
Cl1 0.0872(7) 0.0946(7) 0.0854(7) 0.0188(4) 0.0606(5) 0.0153(4)
C15 0.0730(19) 0.0686(18) 0.0605(18) 0.0039(14) 0.0348(14) -0.0036(14)
C16 0.0591(16) 0.0638(17) 0.0609(17) -0.0087(13) 0.0300(13) -0.0042(13)

loop_
_atom_type_symbol
_atom_type_description
_atom_type_scat_dispersion_real
_atom_type_scat_dispersion_imag
_atom_type_scat_source
C C 0.0033 0.0016 'International Tables Vol C Tables 4.2.6.8 and 6.1.1.4'
H H 0.0000 0.0000 'International Tables Vol C Tables 4.2.6.8 and 6.1.1.4'
O O 0.0106 0.0060 'International Tables Vol C Tables 4.2.6.8 and 6.1.1.4'
Cl Cl 0.1484 0.1585 'International Tables Vol C Tables 4.2.6.8 and 6.1.1.4'
N N 0.0061 0.0033 'International Tables Vol C Tables 4.2.6.8 and 6.1.1.4'

loop_
_geom_angle_atom_site_label_1
_geom_angle_atom_site_label_2
_geom_angle_atom_site_label_3
_geom_angle_site_symmetry_1
_geom_angle_site_symmetry_3
_geom_angle
_geom_angle_publ_flag
C10 N1 O1 . . 105.0(2) ?
C2 O1 N1 . . 108.9(2) ?
O1 C2 C9 . . 109.5(2) ?
O1 C2 C3 . . 115.8(2) ?
C9 C2 C3 . . 134.8(3) ?
C8 C3 C4 . . 118.6(3) ?
C8 C3 C2 . . 120.9(3) ?
C4 C3 C2 . . 120.5(3) ?
C5 C4 C3 . . 120.2(4) ?
C5 C4 H4 . . 120(2) ?
C3 C4 H4 . . 119(2) ?
C6 C5 C4 . . 120.6(4) ?
C6 C5 H5 . . 123(3) ?
C4 C5 H5 . . 116(3) ?
C5 C6 C7 . . 120.2(4) ?
C5 C6 H6 . . 123(3) ?
C7 C6 H6 . . 117(3) ?
C6 C7 C8 . . 119.8(4) ?
C6 C7 H7 . . 123(3) ?
C8 C7 H7 . . 117(3) ?
C7 C8 C3 . . 120.5(3) ?
C7 C8 H8 . . 119(2) ?
C3 C8 H8 . . 120(2) ?
C2 C9 C10 . . 104.0(2) ?
C2 C9 C11 . . 129.8(3) ?
C10 C9 C11 . . 125.9(2) ?
N1 C10 C9 . . 112.5(3) ?
N1 C10 H10 . . 120(2) ?
C9 C10 H10 . . 128(2) ?
C16 C11 C12 . . 119.2(3) ?
C16 C11 C9 . . 120.6(2) ?
C12 C11 C9 . . 120.1(3) ?
C11 C12 C13 . . 120.4(3) ?
C11 C12 H12 . . 119(2) ?
C13 C12 H12 . . 120(2) ?
C14 C13 C12 . . 119.1(3) ?
C14 C13 H13 . . 120(2) ?
C12 C13 H13 . . 121(2) ?
C13 C14 C15 . . 121.6(3) ?
C13 C14 Cl1 . . 119.1(2) ?
C15 C14 Cl1 . . 119.3(3) ?
C14 C15 C16 . . 118.9(3) ?
C14 C15 H15 . . 122(2) ?
C16 C15 H15 . . 119(2) ?
C11 C16 C15 . . 120.9(3) ?
C11 C16 H16 . . 120(2) ?
C15 C16 H16 . . 119(2) ?

loop_
_geom_bond_atom_site_label_1
_geom_bond_atom_site_label_2
_geom_bond_site_symmetry_2
_geom_bond_distance
_geom_bond_publ_flag
N1 C10 . 1.306(4) ?
N1 O1 . 1.408(3) ?
O1 C2 . 1.353(3) ?
C2 C9 . 1.359(4) ?
C2 C3 . 1.464(4) ?
C3 C8 . 1.385(4) ?
C3 C4 . 1.386(5) ?
C4 C5 . 1.381(6) ?
C4 H4 . 0.99(4) ?
C5 C6 . 1.355(6) ?
C5 H5 . 0.95(5) ?
C6 C7 . 1.377(6) ?
C6 H6 . 0.91(5) ?
C7 C8 . 1.381(5) ?
C7 H7 . 0.92(5) ?
C8 H8 . 1.00(4) ?
C9 C10 . 1.415(4) ?
C9 C11 . 1.478(4) ?
C10 H10 . 0.97(3) ?
C11 C16 . 1.380(4) ?
C11 C12 . 1.389(4) ?
C12 C13 . 1.390(4) ?
C12 H12 . 1.00(4) ?
C13 C14 . 1.374(5) ?
C13 H13 . 0.96(4) ?
C14 C15 . 1.374(5) ?
C14 Cl1 . 1.734(3) ?
C15 C16 . 1.389(4) ?
C15 H15 . 0.97(4) ?
C16 H16 . 0.97(4) ?

loop_
_geom_torsion_atom_site_label_1
_geom_torsion_atom_site_label_2
_geom_torsion_atom_site_label_3
_geom_torsion_atom_site_label_4
_geom_torsion_site_symmetry_1
_geom_torsion_site_symmetry_2
_geom_torsion_site_symmetry_3
_geom_torsion_site_symmetry_4
_geom_torsion
_geom_torsion_publ_flag
C10 N1 O1 C2 . . . . -0.6(3) ?
N1 O1 C2 C9 . . . . 0.7(3) ?
N1 O1 C2 C3 . . . . -179.6(2) ?
O1 C2 C3 C8 . . . . -135.8(3) ?
C9 C2 C3 C8 . . . . 43.7(5) ?
O1 C2 C3 C4 . . . . 44.1(4) ?
C9 C2 C3 C4 . . . . -136.4(4) ?
C8 C3 C4 C5 . . . . 0.7(5) ?
C2 C3 C4 C5 . . . . -179.2(4) ?
C3 C4 C5 C6 . . . . 0.4(7) ?
C4 C5 C6 C7 . . . . -1.2(7) ?
C5 C6 C7 C8 . . . . 1.0(7) ?
C6 C7 C8 C3 . . . . 0.2(6) ?
C4 C3 C8 C7 . . . . -1.0(5) ?
C2 C3 C8 C7 . . . . 179.0(3) ?
O1 C2 C9 C10 . . . . -0.5(3) ?
C3 C2 C9 C10 . . . . 179.9(3) ?
O1 C2 C9 C11 . . . . -175.6(3) ?
C3 C2 C9 C11 . . . . 4.8(6) ?
O1 N1 C10 C9 . . . . 0.3(4) ?
C2 C9 C10 N1 . . . . 0.1(4) ?
C11 C9 C10 N1 . . . . 175.5(3) ?
C2 C9 C11 C16 . . . . 36.6(5) ?
C10 C9 C11 C16 . . . . -137.5(3) ?
C2 C9 C11 C12 . . . . -147.5(3) ?
C10 C9 C11 C12 . . . . 38.4(4) ?
C16 C11 C12 C13 . . . . 0.5(4) ?
C9 C11 C12 C13 . . . . -175.4(3) ?
C11 C12 C13 C14 . . . . -0.4(4) ?
C12 C13 C14 C15 . . . . -0.2(4) ?
C12 C13 C14 Cl1 . . . . 178.9(2) ?
C13 C14 C15 C16 . . . . 0.7(5) ?
Cl1 C14 C15 C16 . . . . -178.4(2) ?
C12 C11 C16 C15 . . . . 0.0(4) ?
C9 C11 C16 C15 . . . . 175.9(3) ?
C14 C15 C16 C11 . . . . -0.6(5) ?

loop_
_cod_related_entry_id
_cod_related_entry_database
_cod_related_entry_code
1 ChemSpider 24743200
